data_4334899
loop_
_publ_author_name
'Julia Klingele'
'Dominic Kaase'
'Maximilian Schmucker'
'Yanhua Lan'
'Guillaume Chastanet'
'Jean-Fran\,cois L\'etard'

_publ_contact_author 'Julia Klingele'
_publ_contact_author_email julia.klingele@ac.uni-freiburg.de
_publ_section_title
;
 Thermal Spin Crossover and LIESST Effect Observed in Complexes
 [Fe(LCh)2(NCX)2] [LCh= 2,5-Di(2-Pyridyl)-1,3,4-Chalcadiazole; Ch = O, S,
 Se; X = S, Se, BH3]
;
_journal_name_full 'Inorganic Chemistry'
_journal_page_first 6000
_journal_page_last 6010
_journal_paper_doi 10.1021/ic400342m
_journal_volume 52
_journal_year 2013
_chemical_formula_moiety
;
 (Fe C26 H16 N10 O2 S2)
;
_chemical_formula_sum 'C26 H16 Fe N10 O2 S2'
_chemical_formula_weight 620.46
_chemical_name_systematic
; 
 ? 
;
_space_group_IT_number 14
_symmetry_cell_setting monoclinic
_symmetry_space_group_name_Hall '-P 2yn'
_symmetry_space_group_name_H-M 'P 1 21/n 1'
_atom_sites_solution_hydrogens geom
_atom_sites_solution_primary direct
_atom_sites_solution_secondary difmap
_audit_creation_method SHELXL-97
_cell_angle_alpha 90.00
_cell_angle_beta 95.8981(11)
_cell_angle_gamma 90.00
_cell_formula_units_Z 2
_cell_length_a 9.5518(2)
_cell_length_b 7.7916(2)
_cell_length_c 17.7393(3)
_cell_measurement_reflns_used 6206
_cell_measurement_temperature 100(2)
_cell_measurement_theta_max 34.5
_cell_measurement_theta_min 2.3
_cell_volume 1313.24(5)
_computing_data_collection 'Bruker APEX2'
_computing_structure_refinement 'SHELXL-97 (Sheldrick, 1997)'
_computing_structure_solution 'SHELXS-97 (Sheldrick, 1990)'
_diffrn_ambient_temperature 100(2)
_diffrn_measured_fraction_theta_full 0.946
_diffrn_measured_fraction_theta_max 0.946
_diffrn_measurement_device_type 'Bruker APEX2 CCD area detector'
_diffrn_measurement_method 'f\ and \w scans'
_diffrn_radiation_monochromator 'multilayer mirror optics'
_diffrn_radiation_source 'microfused sealed tube'
_diffrn_radiation_type MoK\a
_diffrn_radiation_wavelength 0.71073
_diffrn_reflns_av_R_equivalents 0.0302
_diffrn_reflns_av_sigmaI/netI 0.0351
_diffrn_reflns_limit_h_max 15
_diffrn_reflns_limit_h_min -15
_diffrn_reflns_limit_k_max 12
_diffrn_reflns_limit_k_min -12
_diffrn_reflns_limit_l_max 27
_diffrn_reflns_limit_l_min -23
_diffrn_reflns_number 20856
_diffrn_reflns_theta_full 34.85
_diffrn_reflns_theta_max 34.85
_diffrn_reflns_theta_min 2.31
_exptl_absorpt_coefficient_mu 0.780
_exptl_absorpt_correction_T_max 0.9846
_exptl_absorpt_correction_T_min 0.9260
_exptl_absorpt_correction_type multi-scan
_exptl_absorpt_process_details '(<i>SADABS</i>; Sheldrick, 1996)'
_exptl_crystal_colour red
_exptl_crystal_density_diffrn 1.569
_exptl_crystal_description block
_exptl_crystal_F_000 632
_exptl_crystal_size_max 0.10
_exptl_crystal_size_mid 0.06
_exptl_crystal_size_min 0.02
_refine_diff_density_max 0.596
_refine_diff_density_min -0.416
_refine_diff_density_rms 0.074
_refine_ls_extinction_method none
_refine_ls_goodness_of_fit_ref 1.048
_refine_ls_hydrogen_treatment constr
_refine_ls_matrix_type full
_refine_ls_number_parameters 187
_refine_ls_number_reflns 5417
_refine_ls_number_restraints 0
_refine_ls_restrained_S_all 1.048
_refine_ls_R_factor_all 0.0499
_refine_ls_R_factor_gt 0.0347
_refine_ls_shift/su_max 0.001
_refine_ls_shift/su_mean 0.000
_refine_ls_structure_factor_coef Fsqd
_refine_ls_weighting_details 'calc w=1/[\s^2^(Fo^2^)+(0.0374P)^2^+0.5155P] where P=(Fo^2^+2Fc^2^)/3'
_refine_ls_weighting_scheme calc
_refine_ls_wR_factor_gt 0.0813
_refine_ls_wR_factor_ref 0.0877
_reflns_number_gt 4294
_reflns_number_total 5417
_reflns_threshold_expression >2sigma(I)
_cod_data_source_file ic400342m_si_004.cif
_cod_data_source_block dk_ms27
_cod_database_code 4334899

loop_
_symmetry_equiv_pos_as_xyz
'x, y, z'
'-x+1/2, y+1/2, -z+1/2'
'-x, -y, -z'
'x-1/2, -y-1/2, z-1/2'

loop_
_atom_site_label
_atom_site_type_symbol
_atom_site_fract_x
_atom_site_fract_y
_atom_site_fract_z
_atom_site_U_iso_or_equiv
_atom_site_adp_type
_atom_site_occupancy
_atom_site_symmetry_multiplicity
_atom_site_calc_flag
_atom_site_refinement_flags
Fe1 Fe 0.0000 0.5000 0.0000 0.01207(6) Uani 1 2 d S
N1 N 0.04714(11) 0.68580(13) 0.09394(6) 0.01382(18) Uani 1 1 d .
N2 N -0.13564(11) 0.72717(13) -0.03401(6) 0.01407(19) Uani 1 1 d .
N3 N -0.23627(11) 0.78762(14) -0.09092(6) 0.01527(19) Uani 1 1 d .
N4 N -0.42288(12) 1.02976(14) -0.17490(6) 0.0167(2) Uani 1 1 d .
O1 O -0.21450(9) 0.97407(11) 0.00431(5) 0.01401(16) Uani 1 1 d .
C1 C 0.13361(13) 0.66114(16) 0.15701(7) 0.0163(2) Uani 1 1 d .
H1 H 0.1914 0.5617 0.1606 0.020 Uiso 1 1 calc R
C2 C 0.14273(13) 0.77481(17) 0.21779(7) 0.0173(2) Uani 1 1 d .
H2 H 0.2058 0.7534 0.2617 0.021 Uiso 1 1 calc R
C3 C 0.05844(14) 0.91957(17) 0.21320(7) 0.0183(2) Uani 1 1 d .
H3 H 0.0629 0.9988 0.2541 0.022 Uiso 1 1 calc R
C4 C -0.03300(14) 0.94814(17) 0.14808(7) 0.0171(2) Uani 1 1 d .
H4 H -0.0921 1.0464 0.1434 0.021 Uiso 1 1 calc R
C5 C -0.03453(12) 0.82811(15) 0.09049(7) 0.0133(2) Uani 1 1 d .
C6 C -0.12695(12) 0.84009(15) 0.01986(7) 0.0131(2) Uani 1 1 d .
C7 C -0.27974(12) 0.93258(16) -0.06589(7) 0.0134(2) Uani 1 1 d .
C8 C -0.38749(12) 1.05126(15) -0.10021(7) 0.0137(2) Uani 1 1 d .
C9 C -0.44680(13) 1.17236(16) -0.05573(7) 0.0168(2) Uani 1 1 d .
H9 H -0.4166 1.1832 -0.0032 0.020 Uiso 1 1 calc R
C10 C -0.55209(14) 1.27738(17) -0.09077(8) 0.0211(3) Uani 1 1 d .
H10 H -0.5949 1.3630 -0.0627 0.025 Uiso 1 1 calc R
C11 C -0.59334(14) 1.25489(17) -0.16722(8) 0.0213(3) Uani 1 1 d .
H11 H -0.6664 1.3229 -0.1923 0.026 Uiso 1 1 calc R
C12 C -0.52575(14) 1.13084(17) -0.20649(8) 0.0195(2) Uani 1 1 d .
H12 H -0.5544 1.1170 -0.2590 0.023 Uiso 1 1 calc R
N50 N 0.15628(12) 0.59484(15) -0.06007(7) 0.0190(2) Uani 1 1 d .
C50 C 0.23483(13) 0.65163(15) -0.09961(7) 0.0147(2) Uani 1 1 d .
S50 S 0.34624(4) 0.73357(4) -0.15282(2) 0.01994(7) Uani 1 1 d .

loop_
_atom_site_aniso_label
_atom_site_aniso_U_11
_atom_site_aniso_U_22
_atom_site_aniso_U_33
_atom_site_aniso_U_23
_atom_site_aniso_U_13
_atom_site_aniso_U_12
Fe1 0.01314(11) 0.01052(10) 0.01245(11) 0.00016(8) 0.00089(8) 0.00103(8)
N1 0.0153(4) 0.0127(4) 0.0131(4) 0.0011(3) -0.0001(3) 0.0008(3)
N2 0.0151(4) 0.0133(4) 0.0132(4) 0.0004(4) -0.0012(3) 0.0022(3)
N3 0.0161(4) 0.0145(5) 0.0144(5) 0.0008(4) -0.0024(4) 0.0029(4)
N4 0.0179(5) 0.0156(5) 0.0157(5) 0.0023(4) -0.0018(4) 0.0005(4)
O1 0.0146(4) 0.0126(4) 0.0141(4) -0.0005(3) -0.0015(3) 0.0029(3)
C1 0.0174(5) 0.0149(5) 0.0157(5) 0.0021(4) -0.0019(4) 0.0014(4)
C2 0.0182(5) 0.0194(6) 0.0134(5) 0.0028(4) -0.0020(4) -0.0026(4)
C3 0.0205(6) 0.0204(6) 0.0138(5) -0.0022(5) 0.0002(4) -0.0013(5)
C4 0.0189(5) 0.0154(5) 0.0169(6) -0.0021(4) 0.0007(4) 0.0027(4)
C5 0.0139(5) 0.0136(5) 0.0125(5) 0.0010(4) 0.0009(4) 0.0000(4)
C6 0.0134(5) 0.0117(5) 0.0141(5) 0.0015(4) 0.0005(4) 0.0015(4)
C7 0.0138(5) 0.0140(5) 0.0122(5) 0.0008(4) -0.0003(4) 0.0000(4)
C8 0.0128(5) 0.0120(5) 0.0156(5) 0.0027(4) -0.0010(4) 0.0001(4)
C9 0.0182(5) 0.0152(5) 0.0165(5) 0.0012(4) -0.0007(4) 0.0020(4)
C10 0.0210(6) 0.0157(6) 0.0265(7) 0.0017(5) 0.0014(5) 0.0043(5)
C11 0.0197(6) 0.0169(6) 0.0263(7) 0.0060(5) -0.0030(5) 0.0036(5)
C12 0.0202(6) 0.0183(6) 0.0189(6) 0.0051(5) -0.0035(5) -0.0003(5)
N50 0.0193(5) 0.0169(5) 0.0211(5) 0.0000(4) 0.0040(4) -0.0007(4)
C50 0.0155(5) 0.0117(5) 0.0163(5) -0.0015(4) -0.0005(4) 0.0013(4)
S50 0.02025(15) 0.02074(15) 0.01975(16) 0.00112(12) 0.00648(11) -0.00242(12)

loop_
_atom_type_symbol
_atom_type_description
_atom_type_scat_dispersion_real
_atom_type_scat_dispersion_imag
_atom_type_scat_source
Fe Fe 0.3463 0.8444 'International Tables Vol C Tables 4.2.6.8 and 6.1.1.4'
C C 0.0033 0.0016 'International Tables Vol C Tables 4.2.6.8 and 6.1.1.4'
N N 0.0061 0.0033 'International Tables Vol C Tables 4.2.6.8 and 6.1.1.4'
O O 0.0106 0.0060 'International Tables Vol C Tables 4.2.6.8 and 6.1.1.4'
S S 0.1246 0.1234 'International Tables Vol C Tables 4.2.6.8 and 6.1.1.4'
H H 0.0000 0.0000 'International Tables Vol C Tables 4.2.6.8 and 6.1.1.4'

loop_
_geom_angle_atom_site_label_1
_geom_angle_atom_site_label_2
_geom_angle_atom_site_label_3
_geom_angle
_geom_angle_site_symmetry_1
_geom_angle_site_symmetry_3
N50 Fe1 N50 180.00(5) 3_565 .
N50 Fe1 N1 86.98(4) 3_565 .
N50 Fe1 N1 93.02(4) . .
N50 Fe1 N1 93.02(4) 3_565 3_565
N50 Fe1 N1 86.98(4) . 3_565
N1 Fe1 N1 180.0 . 3_565
N50 Fe1 N2 90.40(4) 3_565 3_565
N50 Fe1 N2 89.60(4) . 3_565
N1 Fe1 N2 104.26(4) . 3_565
N1 Fe1 N2 75.74(4) 3_565 3_565
N50 Fe1 N2 89.60(4) 3_565 .
N50 Fe1 N2 90.40(4) . .
N1 Fe1 N2 75.74(4) . .
N1 Fe1 N2 104.26(4) 3_565 .
N2 Fe1 N2 180.0 3_565 .
C1 N1 C5 117.39(11) . .
C1 N1 Fe1 126.59(8) . .
C5 N1 Fe1 115.41(8) . .
C6 N2 N3 106.87(10) . .
C6 N2 Fe1 110.28(8) . .
N3 N2 Fe1 142.60(8) . .
C7 N3 N2 105.42(10) . .
C12 N4 C8 116.08(11) . .
C6 O1 C7 102.56(9) . .
N1 C1 C2 122.83(12) . .
C3 C2 C1 118.93(11) . .
C2 C3 C4 119.39(12) . .
C5 C4 C3 117.55(12) . .
N1 C5 C4 123.91(11) . .
N1 C5 C6 112.72(10) . .
C4 C5 C6 123.37(11) . .
N2 C6 O1 112.56(10) . .
N2 C6 C5 125.24(11) . .
O1 C6 C5 122.20(10) . .
N3 C7 O1 112.59(10) . .
N3 C7 C8 129.91(11) . .
O1 C7 C8 117.47(10) . .
N4 C8 C9 124.71(11) . .
N4 C8 C7 115.14(11) . .
C9 C8 C7 120.14(11) . .
C8 C9 C10 117.65(12) . .
C11 C10 C9 118.87(13) . .
C10 C11 C12 118.65(12) . .
N4 C12 C11 124.00(12) . .
C50 N50 Fe1 173.53(11) . .
N50 C50 S50 178.49(12) . .

loop_
_geom_bond_atom_site_label_1
_geom_bond_atom_site_label_2
_geom_bond_distance
_geom_bond_site_symmetry_2
Fe1 N50 2.0583(12) 3_565
Fe1 N50 2.0583(12) .
Fe1 N1 2.2184(10) .
Fe1 N1 2.2185(10) 3_565
Fe1 N2 2.2394(10) 3_565
Fe1 N2 2.2394(10) .
N1 C1 1.3345(15) .
N1 C5 1.3535(15) .
N2 C6 1.2953(16) .
N2 N3 1.4019(14) .
N3 C7 1.2973(16) .
N4 C12 1.3367(16) .
N4 C8 1.3437(16) .
O1 C6 1.3482(14) .
O1 C7 1.3725(14) .
C1 C2 1.3911(18) .
C2 C3 1.3833(19) .
C3 C4 1.3926(18) .
C4 C5 1.3841(17) .
C5 C6 1.4596(16) .
C7 C8 1.4685(16) .
C8 C9 1.3877(18) .
C9 C10 1.3924(17) .
C10 C11 1.384(2) .
C11 C12 1.389(2) .
N50 C50 1.1657(17) .
C50 S50 1.6240(13) .

loop_
_geom_torsion_atom_site_label_1
_geom_torsion_atom_site_label_2
_geom_torsion_atom_site_label_3
_geom_torsion_atom_site_label_4
_geom_torsion
_geom_torsion_site_symmetry_1
N50 Fe1 N1 C1 87.49(11) 3_565
N50 Fe1 N1 C1 -92.51(11) .
N2 Fe1 N1 C1 -2.16(11) 3_565
N2 Fe1 N1 C1 177.84(11) .
N50 Fe1 N1 C5 -83.31(9) 3_565
N50 Fe1 N1 C5 96.69(9) .
N2 Fe1 N1 C5 -172.96(8) 3_565
N2 Fe1 N1 C5 7.04(8) .
N50 Fe1 N2 C6 81.37(9) 3_565
N50 Fe1 N2 C6 -98.63(9) .
N1 Fe1 N2 C6 -5.62(8) .
N1 Fe1 N2 C6 174.38(8) 3_565
N50 Fe1 N2 N3 -91.79(14) 3_565
N50 Fe1 N2 N3 88.21(14) .
N1 Fe1 N2 N3 -178.78(14) .
N1 Fe1 N2 N3 1.22(14) 3_565
C6 N2 N3 C7 -0.15(13) .
Fe1 N2 N3 C7 173.15(11) .
C5 N1 C1 C2 -0.29(19) .
Fe1 N1 C1 C2 -170.92(9) .
N1 C1 C2 C3 0.3(2) .
C1 C2 C3 C4 -0.1(2) .
C2 C3 C4 C5 -0.04(19) .
C1 N1 C5 C4 0.13(18) .
Fe1 N1 C5 C4 171.82(10) .
C1 N1 C5 C6 -178.72(11) .
Fe1 N1 C5 C6 -7.04(13) .
C3 C4 C5 N1 0.0(2) .
C3 C4 C5 C6 178.76(12) .
N3 N2 C6 O1 0.10(14) .
Fe1 N2 C6 O1 -175.57(8) .
N3 N2 C6 C5 179.86(11) .
Fe1 N2 C6 C5 4.20(15) .
C7 O1 C6 N2 -0.01(13) .
C7 O1 C6 C5 -179.78(11) .
N1 C5 C6 N2 1.82(18) .
C4 C5 C6 N2 -177.05(12) .
N1 C5 C6 O1 -178.44(11) .
C4 C5 C6 O1 2.69(19) .
N2 N3 C7 O1 0.15(14) .
N2 N3 C7 C8 -178.14(12) .
C6 O1 C7 N3 -0.10(13) .
C6 O1 C7 C8 178.43(10) .
C12 N4 C8 C9 -2.02(19) .
C12 N4 C8 C7 176.80(11) .
N3 C7 C8 N4 -17.6(2) .
O1 C7 C8 N4 164.15(11) .
N3 C7 C8 C9 161.25(13) .
O1 C7 C8 C9 -16.98(17) .
N4 C8 C9 C10 1.0(2) .
C7 C8 C9 C10 -177.72(12) .
C8 C9 C10 C11 0.8(2) .
C9 C10 C11 C12 -1.5(2) .
C8 N4 C12 C11 1.25(19) .
C10 C11 C12 N4 0.4(2) .
